data_1536494
loop_
_publ_author_name
'Kerbe, W.'
'Weil, M.'
'Kubel, F.'
'Hagemann, H.'

_publ_section_title
;
 Syntheses and crystal structures of Ba6 Mg11 F34 and the solid solutions
 Ba6 Mg11-x M(II)x F34 (M(II) = Mn, Fe) and luminescence of Ba6 Mg11
 F34:Eu(2+)
;
_journal_name_full 'Materials Research Bulletin'
_journal_page_first 343
_journal_page_last 355
_journal_volume 39
_journal_year 2004
_chemical_formula_sum 'Ba6 F34 Mg9.06 Mn1.94'
_chemical_name_systematic 'Ba6 (Mg9.06 Mn1.94) F34'
_space_group_IT_number 2
_symmetry_space_group_name_Hall '-P 1'
_symmetry_space_group_name_H-M 'P -1'
_cell_angle_alpha 81.705
_cell_angle_beta 72.128
_cell_angle_gamma 71.838
_cell_formula_units_Z 1
_cell_length_a 7.561
_cell_length_b 9.9991
_cell_length_c 10.1022
_cell_volume 689.689
_citation_journal_id_ASTM MRBUAC
_cod_data_source_file Kerbe_MRBUAC_2004_1034.cif
_cod_data_source_block Ba6F34Mg9.06Mn1.94
_cod_original_cell_volume 689.6894
_cod_database_code 1536494

loop_
_symmetry_equiv_pos_as_xyz
x,y,z
-x,-y,-z

loop_
_atom_site_label
_atom_site_type_symbol
_atom_site_fract_x
_atom_site_fract_y
_atom_site_fract_z
_atom_site_occupancy
_atom_site_U_iso_or_equiv
F13 F-1 0.0528 0.8582 0.1724 1 0.0
Mg1 Mg+2 0 0 0.5 0.909 0.0
F16 F-1 0.5179 0.13791 0.42876 1 0.0
Mg2 Mg+2 0.18239 0.48681 0.70753 0.941 0.0
F1 F-1 0.5848 0.641 0.2538 1 0.0
F17 F-1 0.6943 0.3828 0.42512 1 0.0
F15 F-1 0.2426 0.89689 0.36765 1 0.0
F9 F-1 0.1569 0.6258 0.84822 1 0.0
Mn2 Mn+2 0.18239 0.48681 0.70753 0.059 0.0
F14 F-1 0.3226 0.13815 0.23332 1 0.0
Ba3 Ba+2 0.32334 0.348004 0.032355 1 0.0
Ba2 Ba+2 0.36297 0.09491 0.72931 1 0.0
F8 F-1 0.7383 0.14695 0.13487 1 0.0
Mn3 Mn+2 0.26598 0.25549 0.39309 0.082 0.0
F4 F-1 0.0643 0.89345 0.67152 1 0.0
Mn6 Mn+2 0.80959 0.9953 0.82202 0.472 0.0
Mn5 Mn+2 0.89015 0.25317 0.98967 0.114 0.0
F5 F-1 0.8561 0.8574 0.9802 1 0.0
F3 F-1 0.0716 0.4031 0.3188 1 0.0
F12 F-1 0.0435 0.379 0.8632 1 0.0
Mg4 Mg+2 0.69399 0.2484 0.30383 0.805 0.0
Mg5 Mg+2 0.89015 0.25317 0.98967 0.886 0.0
F11 F-1 0.4395 0.36942 0.27274 1 0.0
Mg3 Mg+2 0.26598 0.25549 0.39309 0.918 0.0
Mn4 Mn+2 0.69399 0.2484 0.30383 0.195 0.0
Mn1 Mn+2 0 0 0.5 0.091 0.0
F10 F-1 0.1126 0.1463 0.5246 1 0.0
F2 F-1 0.4492 0.8786 0.0955 1 0.0
Mg6 Mg+2 0.80959 0.9953 0.82202 0.528 0.0
Ba1 Ba+2 0.78321 0.36316 0.65663 1 0.0
F7 F-1 0.1964 0.3693 0.5608 1 0.0
F6 F-1 0.3311 0.61198 0.066 1 0.0
